data_4107152
loop_
_publ_author_name
'Takuji Hatakeyama'
'Sigma Hashimoto'
'Shu Seki'
'Masaharu Nakamura'

_publ_contact_author_address
;
    Institute for Chemical Research, Kyoto University, Gokasho, Uji, 
    Kyoto 611-0011, Japan. 
;
_publ_contact_author_email ' hatake@scl.kyoto-u.ac.jp'
_publ_contact_author_fax ' +81-774-38-3186 '
_publ_contact_author_name 'Takuji Hatakeyama'
_publ_contact_author_phone ' +81-774-38-3184 '
_publ_section_title
;
 Synthesis of BN-Fused Polycyclic Aromatics via Tandem Intramolecular
 Electrophilic Arene Borylation
;
_journal_name_full 'Journal of the American Chemical Society'
_journal_page_first 18614
_journal_page_last 18617
_journal_paper_doi 10.1021/ja208950c
_journal_volume 133
_journal_year 2011
_chemical_formula_moiety 'C26 H16'
_chemical_formula_sum 'C26 H16'
_chemical_formula_weight 328.41
_space_group_IT_number 14
_symmetry_cell_setting monoclinic
_symmetry_Int_Tables_number 14
_symmetry_space_group_name_Hall '-P 2yn'
_symmetry_space_group_name_H-M 'P 1 21/n 1'
_atom_sites_solution_hydrogens geom
_atom_sites_solution_primary direct
_atom_sites_solution_secondary difmap
_audit_creation_date 2011-07-16
_audit_creation_method 'by CrystalStructure 4.0'
_cell_angle_alpha 90.0000
_cell_angle_beta 97.532(4)
_cell_angle_gamma 90.0000
_cell_formula_units_Z 4
_cell_length_a 12.169(3)
_cell_length_b 7.6028(17)
_cell_length_c 17.687(4)
_cell_measurement_reflns_used 4485
_cell_measurement_temperature 173
_cell_measurement_theta_max 27.47
_cell_measurement_theta_min 3.05
_cell_volume 1622.3(7)
_computing_cell_refinement CrystalClear
_computing_data_collection 'CrystalClear (Rigaku/MSC Inc., 2006)'
_computing_data_reduction CrystalClear
_computing_molecular_graphics 'CrystalStructure 4.0'
_computing_publication_material 'CrystalStructure 4.0 (Rigaku, 2010)'
_computing_structure_refinement 'SHELXL97 (Sheldrick, 2008)'
_computing_structure_solution 'Il Milione (Burla, et al., 2007)'
_diffrn_ambient_temperature 173
_diffrn_detector_area_resol_mean 29.257
_diffrn_measured_fraction_theta_full 0.981
_diffrn_measured_fraction_theta_max 0.981
_diffrn_measurement_device_type 'Rigaku Saturn70'
_diffrn_measurement_method \w
_diffrn_radiation_type 'Mo K\a'
_diffrn_radiation_wavelength 0.71070
_diffrn_reflns_av_R_equivalents 0.0419
_diffrn_reflns_limit_h_max 13
_diffrn_reflns_limit_h_min -14
_diffrn_reflns_limit_k_max 9
_diffrn_reflns_limit_k_min -9
_diffrn_reflns_limit_l_max 19
_diffrn_reflns_limit_l_min -21
_diffrn_reflns_number 11341
_diffrn_reflns_theta_full 25.75
_diffrn_reflns_theta_max 25.75
_diffrn_standards_number 0
_exptl_absorpt_coefficient_mu 0.076
_exptl_absorpt_correction_type none
_exptl_crystal_colour colorless
_exptl_crystal_density_diffrn 1.345
_exptl_crystal_description block
_exptl_crystal_F_000 688.00
_exptl_crystal_size_max 0.200
_exptl_crystal_size_mid 0.200
_exptl_crystal_size_min 0.200
_refine_diff_density_max 0.160
_refine_diff_density_min -0.170
_refine_ls_extinction_method none
_refine_ls_goodness_of_fit_ref 1.007
_refine_ls_hydrogen_treatment constr
_refine_ls_number_parameters 299
_refine_ls_number_reflns 3055
_refine_ls_number_restraints 0
_refine_ls_R_factor_gt 0.0395
_refine_ls_shift/su_max 0.000
_refine_ls_structure_factor_coef Fsqd
_refine_ls_weighting_details 'w = 1/[\s^2^(Fo^2^)+(0.0527P)^2^+0.0000P] where P=(Fo^2^+2Fc^2^)/3'
_refine_ls_weighting_scheme calc
_refine_ls_wR_factor_ref 0.0953
_reflns_number_gt 2367
_reflns_number_total 3056
_reflns_threshold_expression F^2^>2.0\s(F^2^)
_cod_data_source_file ja208950c_si_003.cif
_cod_data_source_block Dibenzo[g,p]chrysene
_cod_database_code 4107152

loop_
_symmetry_equiv_pos_site_id
_symmetry_equiv_pos_as_xyz
1 +X,+Y,+Z
2 1/2-X,1/2+Y,1/2-Z
3 -X,-Y,-Z
4 1/2+X,1/2-Y,1/2+Z

loop_
_atom_site_label
_atom_site_type_symbol
_atom_site_fract_x
_atom_site_fract_y
_atom_site_fract_z
_atom_site_U_iso_or_equiv
_atom_site_adp_type
_atom_site_occupancy
_atom_site_symmetry_multiplicity
_atom_site_calc_flag
_atom_site_refinement_flags
C1 C 0.58175(9) 0.12306(16) 0.21175(7) 0.0251(3) Uani 1.0 4 d .
C2 C 0.66986(9) 0.14398(16) 0.26937(7) 0.0232(3) Uani 1.0 4 d .
C3 C 0.47602(9) 0.05985(17) 0.23213(8) 0.0288(3) Uani 1.0 4 d .
C4 C 0.59851(9) 0.17194(16) 0.13392(7) 0.0262(3) Uani 1.0 4 d .
C5 C 0.64637(9) 0.17542(16) 0.34714(7) 0.0255(3) Uani 1.0 4 d .
C6 C 0.78300(9) 0.13777(16) 0.24974(7) 0.0230(3) Uani 1.0 4 d .
C7 C 0.45552(9) 0.06518(18) 0.30902(8) 0.0317(4) Uani 1.0 4 d .
C8 C 0.70696(10) 0.20194(16) 0.11624(7) 0.0265(3) Uani 1.0 4 d .
C9 C 0.53910(10) 0.14217(17) 0.36631(7) 0.0305(4) Uani 1.0 4 d .
C10 C 0.80126(9) 0.16293(16) 0.17336(7) 0.0243(3) Uani 1.0 4 d .
C11 C 0.39747(10) -0.02649(18) 0.17866(9) 0.0355(4) Uani 1.0 4 d .
C12 C 0.50918(11) 0.21824(18) 0.07781(8) 0.0326(4) Uani 1.0 4 d .
C13 C 0.30125(11) -0.0956(2) 0.19908(10) 0.0435(4) Uani 1.0 4 d .
C14 C 0.52633(12) 0.2823(2) 0.00783(8) 0.0394(4) Uani 1.0 4 d .
C15 C 0.28006(11) -0.0847(2) 0.27424(11) 0.0467(5) Uani 1.0 4 d .
C16 C 0.63319(12) 0.3083(2) -0.00946(8) 0.0414(4) Uani 1.0 4 d .
C17 C 0.35619(11) -0.0075(2) 0.32821(10) 0.0409(4) Uani 1.0 4 d .
C18 C 0.72156(12) 0.27053(19) 0.04434(7) 0.0353(4) Uani 1.0 4 d .
C19 C 0.72321(11) 0.26126(18) 0.40141(7) 0.0292(3) Uani 1.0 4 d .
C20 C 0.87373(9) 0.08565(17) 0.30312(7) 0.0247(3) Uani 1.0 4 d .
C21 C 0.69807(12) 0.3048(2) 0.47247(8) 0.0378(4) Uani 1.0 4 d .
C22 C 0.97790(10) 0.06655(18) 0.28199(7) 0.0290(4) Uani 1.0 4 d .
C23 C 0.59405(13) 0.2656(3) 0.49223(9) 0.0467(5) Uani 1.0 4 d .
C24 C 0.99604(10) 0.09814(18) 0.20726(8) 0.0314(4) Uani 1.0 4 d .
C25 C 0.51592(12) 0.1879(3) 0.43962(8) 0.0430(4) Uani 1.0 4 d .
C26 C 0.90899(10) 0.14434(18) 0.15395(8) 0.0297(4) Uani 1.0 4 d .
H11 H 0.4137 -0.0449 0.1259 0.0404 Uiso 1.0 4 calc R
H12 H 0.4322 0.2108 0.0898 0.0290 Uiso 1.0 4 calc R
H13 H 0.2482 -0.1599 0.1598 0.0478 Uiso 1.0 4 calc R
H14 H 0.4612 0.3155 -0.0291 0.0483 Uiso 1.0 4 calc R
H15 H 0.2119 -0.1341 0.2891 0.0515 Uiso 1.0 4 calc R
H16 H 0.6473 0.3577 -0.0593 0.0435 Uiso 1.0 4 calc R
H17 H 0.3429 -0.0054 0.3814 0.0440 Uiso 1.0 4 calc R
H18 H 0.7981 0.2949 0.0322 0.0471 Uiso 1.0 4 calc R
H19 H 0.7947 0.2976 0.3866 0.0278 Uiso 1.0 4 calc R
H20 H 0.8608 0.0516 0.3554 0.0267 Uiso 1.0 4 calc R
H21 H 0.7520 0.3697 0.5087 0.0442 Uiso 1.0 4 calc R
H22 H 1.0397 0.0289 0.3221 0.0269 Uiso 1.0 4 calc R
H23 H 0.5754 0.2960 0.5440 0.0533 Uiso 1.0 4 calc R
H24 H 1.0703 0.0837 0.1911 0.0360 Uiso 1.0 4 calc R
H25 H 0.4404 0.1653 0.4529 0.0520 Uiso 1.0 4 calc R
H26 H 0.9202 0.1580 0.0999 0.0358 Uiso 1.0 4 calc R

loop_
_atom_site_aniso_label
_atom_site_aniso_U_11
_atom_site_aniso_U_22
_atom_site_aniso_U_33
_atom_site_aniso_U_12
_atom_site_aniso_U_13
_atom_site_aniso_U_23
C1 0.0233(7) 0.0190(7) 0.0328(7) 0.0024(5) 0.0030(6) 0.0000(6)
C2 0.0236(7) 0.0177(7) 0.0284(7) 0.0011(5) 0.0038(6) 0.0023(5)
C3 0.0217(7) 0.0219(7) 0.0425(8) 0.0038(6) 0.0036(6) 0.0019(6)
C4 0.0284(7) 0.0209(7) 0.0282(7) 0.0009(5) -0.0007(6) -0.0040(6)
C5 0.0259(7) 0.0219(7) 0.0292(7) 0.0059(5) 0.0057(6) 0.0052(6)
C6 0.0241(7) 0.0172(7) 0.0276(7) -0.0017(5) 0.0032(6) -0.0015(5)
C7 0.0231(7) 0.0256(8) 0.0474(9) 0.0059(6) 0.0090(6) 0.0075(7)
C8 0.0302(7) 0.0233(7) 0.0258(7) 0.0013(6) 0.0030(6) -0.0036(6)
C9 0.0301(8) 0.0280(8) 0.0352(8) 0.0067(6) 0.0107(6) 0.0076(6)
C10 0.0256(7) 0.0210(7) 0.0266(7) -0.0019(5) 0.0039(6) -0.0019(5)
C11 0.0257(7) 0.0266(8) 0.0527(10) 0.0012(6) -0.0006(7) -0.0006(7)
C12 0.0308(8) 0.0283(8) 0.0364(8) 0.0002(6) -0.0045(7) -0.0031(6)
C13 0.0247(8) 0.0307(9) 0.0731(12) -0.0003(6) -0.0004(8) 0.0003(8)
C14 0.0465(9) 0.0366(9) 0.0309(8) 0.0039(7) -0.0113(7) -0.0003(7)
C15 0.0219(8) 0.0343(9) 0.0852(13) 0.0009(6) 0.0122(8) 0.0112(9)
C16 0.0546(10) 0.0424(10) 0.0257(8) 0.0047(7) 0.0006(7) 0.0029(7)
C17 0.0289(8) 0.0345(9) 0.0620(11) 0.0067(7) 0.0159(8) 0.0106(8)
C18 0.0410(9) 0.0382(9) 0.0272(8) 0.0031(7) 0.0069(7) 0.0004(6)
C19 0.0311(8) 0.0280(8) 0.0286(7) 0.0051(6) 0.0040(6) 0.0026(6)
C20 0.0264(7) 0.0211(7) 0.0262(7) -0.0007(5) 0.0018(6) -0.0004(6)
C21 0.0431(9) 0.0409(9) 0.0290(8) 0.0094(7) 0.0029(7) -0.0008(7)
C22 0.0226(7) 0.0268(8) 0.0363(8) -0.0017(6) -0.0016(6) -0.0015(6)
C23 0.0547(10) 0.0590(12) 0.0293(9) 0.0120(8) 0.0161(8) 0.0012(8)
C24 0.0229(7) 0.0317(8) 0.0405(8) -0.0042(6) 0.0077(6) -0.0029(7)
C25 0.0378(9) 0.0523(11) 0.0424(9) 0.0076(7) 0.0179(8) 0.0052(8)
C26 0.0299(8) 0.0312(8) 0.0293(8) -0.0030(6) 0.0079(6) -0.0010(6)

loop_
_atom_type_symbol
_atom_type_description
_atom_type_scat_dispersion_real
_atom_type_scat_dispersion_imag
_atom_type_scat_source
C C 0.003 0.002
;
International Tables for Crystallography
(1992, Vol. C, Tables 4.2.6.8 and 6.1.1.4)
;
H H 0.000 0.000
;
International Tables for Crystallography
(1992, Vol. C, Table 6.1.1.4)
;

loop_
_geom_angle_atom_site_label_1
_geom_angle_atom_site_label_2
_geom_angle_atom_site_label_3
_geom_angle
_geom_angle_publ_flag
C2 C1 C3 118.46(12) yes
C2 C1 C4 118.12(11) yes
C3 C1 C4 123.38(10) yes
C1 C2 C5 118.84(11) yes
C1 C2 C6 118.82(12) yes
C5 C2 C6 122.32(10) yes
C1 C3 C7 119.95(11) yes
C1 C3 C11 121.80(13) yes
C7 C3 C11 117.83(12) yes
C1 C4 C8 119.83(10) yes
C1 C4 C12 122.17(11) yes
C8 C4 C12 117.23(12) yes
C2 C5 C9 119.82(10) yes
C2 C5 C19 121.52(11) yes
C9 C5 C19 118.06(12) yes
C2 C6 C10 119.59(10) yes
C2 C6 C20 121.84(12) yes
C10 C6 C20 118.09(11) yes
C3 C7 C9 118.93(11) yes
C3 C7 C17 118.99(12) yes
C9 C7 C17 122.06(14) yes
C4 C8 C10 119.15(12) yes
C4 C8 C18 119.45(11) yes
C10 C8 C18 121.40(12) yes
C5 C9 C7 119.09(12) yes
C5 C9 C25 118.69(12) yes
C7 C9 C25 122.22(12) yes
C6 C10 C8 118.90(11) yes
C6 C10 C26 119.31(11) yes
C8 C10 C26 121.77(12) yes
C3 C11 C13 121.74(15) yes
C4 C12 C14 121.79(13) yes
C11 C13 C15 119.99(14) yes
C12 C14 C16 120.47(13) yes
C13 C15 C17 119.89(15) yes
C14 C16 C18 119.33(14) yes
C7 C17 C15 121.47(16) yes
C8 C18 C16 121.66(14) yes
C5 C19 C21 121.85(13) yes
C6 C20 C22 121.04(12) yes
C19 C21 C23 119.91(14) yes
C20 C22 C24 120.48(11) yes
C21 C23 C25 119.64(15) yes
C22 C24 C26 119.65(13) yes
C9 C25 C23 121.75(14) yes
C10 C26 C24 121.35(13) yes
C3 C11 H11 119.714 no
C13 C11 H11 118.431 no
C4 C12 H12 119.831 no
C14 C12 H12 118.292 no
C11 C13 H13 119.618 no
C15 C13 H13 120.311 no
C12 C14 H14 118.845 no
C16 C14 H14 120.606 no
C13 C15 H15 120.276 no
C17 C15 H15 119.825 no
C14 C16 H16 121.655 no
C18 C16 H16 118.983 no
C7 C17 H17 118.754 no
C15 C17 H17 119.751 no
C8 C18 H18 119.573 no
C16 C18 H18 118.753 no
C5 C19 H19 118.798 no
C21 C19 H19 119.227 no
C6 C20 H20 119.380 no
C22 C20 H20 119.334 no
C19 C21 H21 120.385 no
C23 C21 H21 119.619 no
C20 C22 H22 117.929 no
C24 C22 H22 121.587 no
C21 C23 H23 120.379 no
C25 C23 H23 119.972 no
C22 C24 H24 121.352 no
C26 C24 H24 118.956 no
C9 C25 H25 118.629 no
C23 C25 H25 119.606 no
C10 C26 H26 118.526 no
C24 C26 H26 120.018 no

loop_
_geom_bond_atom_site_label_1
_geom_bond_atom_site_label_2
_geom_bond_distance
_geom_bond_publ_flag
C1 C2 1.3882(16) yes
C1 C3 1.4621(17) yes
C1 C4 1.4657(18) yes
C2 C5 1.4608(19) yes
C2 C6 1.4641(17) yes
C3 C7 1.415(2) yes
C3 C11 1.4149(18) yes
C4 C8 1.4141(18) yes
C4 C12 1.4169(17) yes
C5 C9 1.4138(18) yes
C5 C19 1.4094(17) yes
C6 C10 1.4106(18) yes
C6 C20 1.4121(16) yes
C7 C9 1.4607(17) yes
C7 C17 1.410(2) yes
C8 C10 1.4566(16) yes
C8 C18 1.4071(19) yes
C9 C25 1.406(2) yes
C10 C26 1.4052(18) yes
C11 C13 1.374(2) yes
C12 C14 1.371(2) yes
C13 C15 1.389(3) yes
C14 C16 1.388(3) yes
C15 C17 1.372(3) yes
C16 C18 1.3697(19) yes
C19 C21 1.372(2) yes
C20 C22 1.3755(18) yes
C21 C23 1.389(3) yes
C22 C24 1.389(2) yes
C23 C25 1.374(2) yes
C24 C26 1.3685(18) yes
C11 H11 0.988 no
C12 H12 0.988 no
C13 H13 1.010 no
C14 H14 0.991 no
C15 H15 0.977 no
C16 H16 0.994 no
C17 H17 0.975 no
C18 H18 1.000 no
C19 H19 0.980 no
C20 H20 0.993 no
C21 H21 0.988 no
C22 H22 1.006 no
C23 H23 0.999 no
C24 H24 0.988 no
C25 H25 0.993 no
C26 H26 0.988 no

loop_
_geom_contact_atom_site_label_1
_geom_contact_atom_site_label_2
_geom_contact_distance
_geom_contact_publ_flag
_geom_contact_site_symmetry_2
C1 C9 2.8523(19) no .
C1 C10 2.8572(18) no .
C2 C7 2.8519(18) no .
C2 C8 2.8380(19) no .
C3 C5 2.8464(17) no .
C3 C12 3.058(2) no .
C3 C15 2.813(2) no .
C4 C6 2.8458(16) no .
C4 C11 3.0651(19) no .
C4 C16 2.822(2) no .
C5 C20 3.0482(18) no .
C5 C23 2.809(3) no .
C6 C19 3.0197(19) no .
C6 C24 2.8084(19) no .
C7 C13 2.801(2) no .
C8 C14 2.7886(19) no .
C9 C21 2.8007(19) no .
C10 C22 2.7868(17) no .
C11 C12 3.021(2) no .
C11 C17 2.760(3) no .
C12 C18 2.755(3) no .
C17 C25 2.977(2) no .
C18 C26 2.9533(19) no .
C19 C20 2.9991(19) no .
C19 C25 2.753(3) no .
C20 C26 2.764(2) no .
C1 C20 3.573(2) no 2_655
C1 C22 3.454(2) no 2_655
C4 C20 3.3390(19) no 2_655
C4 C22 3.527(2) no 2_655
C8 C19 3.481(2) no 2_645
C8 C20 3.4462(19) no 2_655
C10 C19 3.326(2) no 2_645
C11 C22 3.476(2) no 2_645
C14 C14 3.376(3) no 3_665
C17 C24 3.593(3) no 2_645
C19 C8 3.481(2) no 2_655
C19 C10 3.326(2) no 2_655
C19 C26 3.408(2) no 2_655
C20 C1 3.573(2) no 2_645
C20 C4 3.3390(19) no 2_645
C20 C8 3.4462(19) no 2_645
C21 C26 3.549(2) no 2_655
C22 C1 3.454(2) no 2_645
C22 C4 3.527(2) no 2_645
C22 C11 3.476(2) no 2_655
C24 C17 3.593(3) no 2_655
C26 C19 3.408(2) no 2_645
C26 C21 3.549(2) no 2_645
C1 H11 2.7026 no .
C1 H12 2.7169 no .
C2 H19 2.6736 no .
C2 H20 2.6986 no .
C3 H12 2.7550 no .
C3 H13 3.3445 no .
C3 H17 3.3102 no .
C4 H11 2.7774 no .
C4 H14 3.3219 no .
C4 H18 3.3393 no .
C5 H20 2.7597 no .
C5 H21 3.3223 no .
C5 H25 3.3192 no .
C6 H19 2.6961 no .
C6 H22 3.3215 no .
C6 H26 3.3154 no .
C7 H11 3.3187 no .
C7 H15 3.3066 no .
C7 H25 2.6856 no .
C8 H12 3.3150 no .
C8 H16 3.3133 no .
C8 H26 2.6696 no .
C9 H17 2.6824 no .
C9 H19 3.3028 no .
C9 H23 3.3275 no .
C10 H18 2.6856 no .
C10 H20 3.3170 no .
C10 H24 3.3028 no .
C11 H12 2.4659 no .
C11 H15 3.2766 no .
C12 H11 2.5172 no .
C12 H16 3.3011 no .
C13 H12 3.5378 no .
C13 H17 3.2703 no .
C14 H18 3.2799 no .
C15 H11 3.2763 no .
C16 H12 3.2763 no .
C17 H13 3.3039 no .
C17 H25 2.6549 no .
C18 H14 3.2807 no .
C18 H26 2.6308 no .
C19 H20 2.5224 no .
C19 H23 3.2946 no .
C20 H19 2.4648 no .
C20 H24 3.2991 no .
C21 H25 3.2851 no .
C22 H19 3.5443 no .
C22 H26 3.2788 no .
C23 H19 3.2719 no .
C24 H20 3.2917 no .
C25 H17 2.6616 no .
C25 H21 3.2770 no .
C26 H18 2.6464 no .
C26 H22 3.3028 no .
H11 H12 2.0681 no .
H11 H13 2.3443 no .
H12 H14 2.3181 no .
H13 H15 2.3924 no .
H14 H16 2.4147 no .
H15 H17 2.3416 no .
H16 H18 2.3321 no .
H17 H25 2.0732 no .
H18 H26 2.0638 no .
H19 H20 2.1367 no .
H19 H21 2.3507 no .
H20 H22 2.3348 no .
H21 H23 2.3827 no .
H22 H24 2.4302 no .
H23 H25 2.3632 no .
H24 H26 2.3415 no .
C1 H19 3.4781 no 2_645
C1 H20 3.5683 no 2_655
C1 H22 3.4395 no 2_655
C3 H15 3.2495 no 2_555
C4 H19 3.1694 no 2_645
C4 H20 2.9302 no 2_655
C4 H22 3.3375 no 2_655
C6 H19 3.5783 no 2_645
C7 H13 3.3429 no 2_555
C7 H15 3.3853 no 2_555
C8 H19 3.0747 no 2_645
C8 H20 2.8468 no 2_655
C8 H21 3.4356 no 2_645
C10 H19 3.1434 no 2_645
C10 H20 3.5518 no 2_655
C11 H15 3.3459 no 2_555
C11 H16 3.2851 no 3_655
C11 H21 3.4920 no 4_454
C11 H22 3.4663 no 2_645
C12 H20 3.1352 no 2_655
C12 H21 3.2757 no 4_454
C12 H22 3.0559 no 2_655
C13 H15 3.5199 no 2_555
C13 H16 3.2984 no 3_655
C13 H22 3.4968 no 2_645
C13 H24 3.1106 no 1_455
C13 H24 3.3708 no 2_645
C14 H11 3.1371 no 3_655
C14 H14 3.0828 no 3_665
C14 H19 3.3650 no 4_454
C14 H20 3.3249 no 2_655
C14 H20 3.3903 no 4_454
C14 H21 3.5342 no 4_454
C15 H13 3.4664 no 2_555
C15 H22 3.2666 no 1_455
C15 H24 3.0549 no 1_455
C15 H24 3.1235 no 2_645
C16 H11 2.8761 no 3_655
C16 H13 3.3816 no 3_655
C16 H14 3.1897 no 3_665
C16 H20 3.2854 no 2_655
C16 H22 3.2879 no 4_454
C17 H13 2.9520 no 2_555
C17 H15 3.5492 no 2_555
C17 H23 3.1812 no 3_656
C17 H24 3.2647 no 2_645
C18 H20 3.0293 no 2_655
C18 H21 3.2171 no 2_645
C18 H25 3.3277 no 4_554
C19 H14 3.0505 no 4_555
C19 H26 3.4837 no 2_655
C20 H14 3.1103 no 4_555
C21 H12 3.2997 no 4_555
C21 H14 3.3339 no 4_555
C21 H17 3.5287 no 3_656
C21 H26 3.2315 no 2_655
C22 H11 3.5438 no 2_655
C22 H14 3.4906 no 4_555
C22 H15 3.2189 no 1_655
C22 H16 3.3081 no 4_555
C23 H17 3.0085 no 3_656
C23 H25 3.4580 no 3_656
C23 H26 3.3934 no 2_655
C23 H26 3.0818 no 4_455
C24 H15 3.3343 no 1_655
C24 H23 3.2637 no 4_554
C25 H18 3.2963 no 4_455
C25 H25 3.2930 no 3_656
C25 H26 3.4110 no 4_455
C26 H23 3.0200 no 4_554
H11 C14 3.1371 no 3_655
H11 C16 2.8761 no 3_655
H11 C22 3.5438 no 2_645
H11 H14 3.1882 no 3_655
H11 H16 2.7140 no 3_655
H11 H21 2.9786 no 4_454
H11 H22 3.3957 no 2_645
H12 C21 3.2997 no 4_454
H12 H15 3.1697 no 2_555
H12 H16 3.4428 no 3_665
H12 H21 2.5327 no 4_454
H12 H22 2.8729 no 2_655
H13 C7 3.3429 no 2_545
H13 C15 3.4664 no 2_545
H13 C16 3.3816 no 3_655
H13 C17 2.9520 no 2_545
H13 H16 2.7628 no 3_655
H13 H17 2.9063 no 2_545
H13 H18 3.5222 no 3_655
H13 H21 3.4705 no 4_454
H13 H22 3.4858 no 2_645
H13 H24 2.9558 no 1_455
H13 H25 3.1313 no 2_545
H14 C14 3.0828 no 3_665
H14 C16 3.1897 no 3_665
H14 C19 3.0505 no 4_454
H14 C20 3.1103 no 4_454
H14 C21 3.3339 no 4_454
H14 C22 3.4906 no 4_454
H14 H11 3.1882 no 3_655
H14 H14 3.0939 no 3_665
H14 H16 3.3025 no 3_665
H14 H19 2.5044 no 4_454
H14 H20 2.4555 no 4_454
H14 H21 3.0588 no 4_454
H14 H22 3.1449 no 4_454
H15 C3 3.2495 no 2_545
H15 C7 3.3853 no 2_545
H15 C11 3.3459 no 2_545
H15 C13 3.5199 no 2_545
H15 C17 3.5492 no 2_545
H15 C22 3.2189 no 1_455
H15 C24 3.3343 no 1_455
H15 H12 3.1697 no 2_545
H15 H16 3.5754 no 4_455
H15 H22 2.5680 no 1_455
H15 H24 2.8161 no 1_455
H15 H24 3.3921 no 2_645
H16 C11 3.2851 no 3_655
H16 C13 3.2984 no 3_655
H16 C22 3.3081 no 4_454
H16 H11 2.7140 no 3_655
H16 H12 3.4428 no 3_665
H16 H13 2.7628 no 3_655
H16 H14 3.3025 no 3_665
H16 H15 3.5754 no 4_554
H16 H17 2.9470 no 4_554
H16 H22 2.4771 no 4_454
H16 H25 3.5493 no 4_554
H17 C21 3.5287 no 3_656
H17 C23 3.0085 no 3_656
H17 H13 2.9063 no 2_555
H17 H16 2.9470 no 4_455
H17 H18 3.2189 no 4_455
H17 H23 2.6962 no 3_656
H17 H24 3.5887 no 2_645
H18 C25 3.2963 no 4_554
H18 H13 3.5222 no 3_655
H18 H17 3.2189 no 4_554
H18 H20 3.5355 no 2_655
H18 H21 3.3511 no 2_645
H18 H23 3.4235 no 4_554
H18 H25 2.3867 no 4_554
H19 C1 3.4781 no 2_655
H19 C4 3.1694 no 2_655
H19 C6 3.5783 no 2_655
H19 C8 3.0747 no 2_655
H19 C10 3.1434 no 2_655
H19 C14 3.3650 no 4_555
H19 H14 2.5044 no 4_555
H20 C1 3.5683 no 2_645
H20 C4 2.9302 no 2_645
H20 C8 2.8468 no 2_645
H20 C10 3.5518 no 2_645
H20 C12 3.1352 no 2_645
H20 C14 3.3249 no 2_645
H20 C14 3.3903 no 4_555
H20 C16 3.2854 no 2_645
H20 C18 3.0293 no 2_645
H20 H14 2.4555 no 4_555
H20 H18 3.5355 no 2_645
H21 C8 3.4356 no 2_655
H21 C11 3.4920 no 4_555
H21 C12 3.2757 no 4_555
H21 C14 3.5342 no 4_555
H21 C18 3.2171 no 2_655
H21 H11 2.9786 no 4_555
H21 H12 2.5327 no 4_555
H21 H13 3.4705 no 4_555
H21 H14 3.0588 no 4_555
H21 H18 3.3511 no 2_655
H21 H26 3.4406 no 2_655
H22 C1 3.4395 no 2_645
H22 C4 3.3375 no 2_645
H22 C11 3.4663 no 2_655
H22 C12 3.0559 no 2_645
H22 C13 3.4968 no 2_655
H22 C15 3.2666 no 1_655
H22 C16 3.2879 no 4_555
H22 H11 3.3957 no 2_655
H22 H12 2.8729 no 2_645
H22 H13 3.4858 no 2_655
H22 H14 3.1449 no 4_555
H22 H15 2.5680 no 1_655
H22 H16 2.4771 no 4_555
H23 C17 3.1812 no 3_656
H23 C24 3.2637 no 4_455
H23 C26 3.0200 no 4_455
H23 H17 2.6962 no 3_656
H23 H18 3.4235 no 4_455
H23 H24 2.7677 no 4_455
H23 H25 3.5132 no 3_656
H23 H26 2.2706 no 4_455
H24 C13 3.1106 no 1_655
H24 C13 3.3708 no 2_655
H24 C15 3.0549 no 1_655
H24 C15 3.1235 no 2_655
H24 C17 3.2647 no 2_655
H24 H13 2.9558 no 1_655
H24 H15 2.8161 no 1_655
H24 H15 3.3921 no 2_655
H24 H17 3.5887 no 2_655
H24 H23 2.7677 no 4_554
H25 C18 3.3277 no 4_455
H25 C23 3.4580 no 3_656
H25 C25 3.2930 no 3_656
H25 H13 3.1313 no 2_555
H25 H16 3.5493 no 4_455
H25 H18 2.3867 no 4_455
H25 H23 3.5132 no 3_656
H25 H25 3.2507 no 3_656
H25 H26 2.9657 no 4_455
H26 C19 3.4837 no 2_645
H26 C21 3.2315 no 2_645
H26 C23 3.3934 no 2_645
H26 C23 3.0818 no 4_554
H26 C25 3.4110 no 4_554
H26 H21 3.4406 no 2_645
H26 H23 2.2706 no 4_554
H26 H25 2.9657 no 4_554

loop_
_geom_torsion_atom_site_label_1
_geom_torsion_atom_site_label_2
_geom_torsion_atom_site_label_3
_geom_torsion_atom_site_label_4
_geom_torsion
_geom_torsion_publ_flag
C2 C1 C3 C7 16.53(17) no
C2 C1 C3 C11 -155.86(11) no
C3 C1 C2 C5 -25.44(17) no
C3 C1 C2 C6 155.94(10) no
C2 C1 C4 C8 13.52(17) no
C2 C1 C4 C12 -156.11(11) no
C4 C1 C2 C5 152.30(10) no
C4 C1 C2 C6 -26.32(16) no
C3 C1 C4 C8 -168.86(11) no
C3 C1 C4 C12 21.51(18) no
C4 C1 C3 C7 -161.09(11) no
C4 C1 C3 C11 26.53(18) no
C1 C2 C5 C9 15.33(17) no
C1 C2 C5 C19 -155.69(11) no
C1 C2 C6 C10 18.59(17) no
C1 C2 C6 C20 -153.37(11) no
C5 C2 C6 C10 -159.98(10) no
C5 C2 C6 C20 28.07(18) no
C6 C2 C5 C9 -166.10(10) no
C6 C2 C5 C19 22.87(17) no
C1 C3 C7 C9 2.92(18) no
C1 C3 C7 C17 -175.67(10) no
C1 C3 C11 C13 175.83(11) no
C7 C3 C11 C13 3.29(18) no
C11 C3 C7 C9 175.60(11) no
C11 C3 C7 C17 -2.99(18) no
C1 C4 C8 C10 7.43(17) no
C1 C4 C8 C18 -171.87(10) no
C1 C4 C12 C14 172.71(11) no
C8 C4 C12 C14 2.82(18) no
C12 C4 C8 C10 177.57(10) no
C12 C4 C8 C18 -1.73(17) no
C2 C5 C9 C7 4.20(17) no
C2 C5 C9 C25 -174.51(10) no
C2 C5 C19 C21 174.29(11) no
C9 C5 C19 C21 3.11(18) no
C19 C5 C9 C7 175.53(10) no
C19 C5 C9 C25 -3.18(17) no
C2 C6 C10 C8 2.55(17) no
C2 C6 C10 C26 -175.47(10) no
C2 C6 C20 C22 174.56(10) no
C10 C6 C20 C22 2.49(18) no
C20 C6 C10 C8 174.80(10) no
C20 C6 C10 C26 -3.22(17) no
C3 C7 C9 C5 -13.03(18) no
C3 C7 C9 C25 165.63(11) no
C3 C7 C17 C15 0.8(2) no
C9 C7 C17 C15 -177.79(12) no
C17 C7 C9 C5 165.51(12) no
C17 C7 C9 C25 -15.83(19) no
C4 C8 C10 C6 -15.25(17) no
C4 C8 C10 C26 162.72(11) no
C4 C8 C18 C16 -0.39(19) no
C10 C8 C18 C16 -179.67(11) no
C18 C8 C10 C6 164.04(11) no
C18 C8 C10 C26 -18.00(18) no
C5 C9 C25 C23 0.9(2) no
C7 C9 C25 C23 -177.80(12) no
C6 C10 C26 C24 1.61(19) no
C8 C10 C26 C24 -176.34(11) no
C3 C11 C13 C15 -1.2(2) no
C4 C12 C14 C16 -1.8(2) no
C11 C13 C15 C17 -1.1(3) no
C12 C14 C16 C18 -0.5(3) no
C13 C15 C17 C7 1.4(3) no
C14 C16 C18 C8 1.5(3) no
C5 C19 C21 C23 -0.6(2) no
C6 C20 C22 C24 -0.07(19) no
C19 C21 C23 C25 -1.8(3) no
C20 C22 C24 C26 -1.6(2) no
C21 C23 C25 C9 1.7(3) no
C22 C24 C26 C10 0.8(2) no

loop_
_cod_related_entry_id
_cod_related_entry_database
_cod_related_entry_code
1 ChemSpider 60774
